data_1560200
loop_
_publ_author_name
'Weberg, Alexander B.'
'McCollom, Samuel P.'
'Thierer, Laura M.'
'Gau, Michael R.'
'Carroll, Patrick J.'
'Tomson, Neil C.'

_publ_section_title
;
 Using internal electrostatic fields to manipulate the valence manifolds
 of copper complexes
;
_journal_issue 12
_journal_name_full 'Chemical Science'
_journal_page_first 4395
_journal_page_last 4404
_journal_paper_doi 10.1039/D0SC06364A
_journal_volume 12
_journal_year 2021
_chemical_formula_moiety 'C15 H39 Cl Cu N4 P3, B C24 F20, C4 H10 O'
_chemical_formula_sum 'C43 H49 B Cl Cu F20 N4 O P3'
_chemical_formula_weight 1220.57
_space_group_crystal_system monoclinic
_space_group_IT_number 14
_space_group_name_Hall '-P 2ybc'
_space_group_name_H-M_alt 'P 1 21/c 1'
_atom_sites_solution_hydrogens geom
_atom_sites_solution_primary direct
_audit_creation_date 2018-05-20
_audit_creation_method
;
Olex2 1.2-dev
(compiled 2018.05.18 svn.r3508 for OlexSys, GUI svn.r5497)
;
_audit_update_record
;
2020-11-19 deposited with the CCDC.	2021-01-25 downloaded from the CCDC.
;
_cell_angle_alpha 90
_cell_angle_beta 104.388(5)
_cell_angle_gamma 90
_cell_formula_units_Z 4
_cell_length_a 16.4423(16)
_cell_length_b 20.7390(19)
_cell_length_c 15.7833(15)
_cell_measurement_reflns_used 9592
_cell_measurement_temperature 100
_cell_measurement_theta_max 27.47
_cell_measurement_theta_min 2.56
_cell_volume 5213.2(9)
_computing_cell_refinement 'Bruker SAINT v8.34A'
_computing_data_collection 'Bruker APEX2 v2014.11-0'
_computing_data_reduction 'Bruker SAINT v8.34A'
_computing_publication_material 'Olex2 (Dolomanov et al., 2009)'
_computing_structure_refinement 'ShelXL (Sheldrick, 2015)'
_computing_structure_solution 'ShelXS-97 (Sheldrick, 2008)'
_diffrn_ambient_temperature 100
_diffrn_measured_fraction_theta_full 1.000
_diffrn_measured_fraction_theta_max 0.999
_diffrn_measurement_device 'CCD area detector'
_diffrn_measurement_device_type 'Bruker APEXII'
_diffrn_measurement_method '\w and \f scans'
_diffrn_radiation_monochromator graphite
_diffrn_radiation_type MoK\a
_diffrn_radiation_wavelength 0.71073
_diffrn_reflns_av_R_equivalents 0.0330
_diffrn_reflns_av_unetI/netI 0.0134
_diffrn_reflns_Laue_measured_fraction_full 1.000
_diffrn_reflns_Laue_measured_fraction_max 0.999
_diffrn_reflns_limit_h_max 21
_diffrn_reflns_limit_h_min -21
_diffrn_reflns_limit_k_max 26
_diffrn_reflns_limit_k_min -26
_diffrn_reflns_limit_l_max 20
_diffrn_reflns_limit_l_min -20
_diffrn_reflns_number 133454
_diffrn_reflns_point_group_measured_fraction_full 1.000
_diffrn_reflns_point_group_measured_fraction_max 0.999
_diffrn_reflns_theta_full 25.242
_diffrn_reflns_theta_max 27.514
_diffrn_reflns_theta_min 1.279
_diffrn_source 'sealed tube'
_exptl_absorpt_coefficient_mu 0.672
_exptl_absorpt_correction_T_max 0.7456
_exptl_absorpt_correction_T_min 0.6841
_exptl_absorpt_correction_type multi-scan
_exptl_absorpt_process_details 'SADABS v2014/4'
_exptl_crystal_colour 'yellow green'
_exptl_crystal_density_diffrn 1.555
_exptl_crystal_description irregular
_exptl_crystal_F_000 2476
_exptl_crystal_size_max 0.35
_exptl_crystal_size_mid 0.18
_exptl_crystal_size_min 0.08
_refine_diff_density_max 1.603
_refine_diff_density_min -0.876
_refine_diff_density_rms 0.072
_refine_ls_extinction_method none
_refine_ls_goodness_of_fit_ref 1.031
_refine_ls_hydrogen_treatment constr
_refine_ls_matrix_type full
_refine_ls_number_parameters 678
_refine_ls_number_reflns 11993
_refine_ls_number_restraints 0
_refine_ls_restrained_S_all 1.031
_refine_ls_R_factor_all 0.0401
_refine_ls_R_factor_gt 0.0351
_refine_ls_shift/su_max 0.002
_refine_ls_shift/su_mean 0.000
_refine_ls_structure_factor_coef Fsqd
_refine_ls_weighting_details 'w=1/[\s^2^(Fo^2^)+(0.0565P)^2^+6.1938P] where P=(Fo^2^+2Fc^2^)/3'
_refine_ls_weighting_scheme calc
_refine_ls_wR_factor_gt 0.1009
_refine_ls_wR_factor_ref 0.1059
_reflns_number_gt 10819
_reflns_number_total 11993
_reflns_threshold_expression 'I > 2\s(I)'
_cod_data_source_file d0sc06364a2.cif
_cod_data_source_block 3399
_cod_depositor_comments 'Adding full bibliography for 1560199--1560203.cif.'
_cod_database_code 1560200
_shelx_shelxl_version_number 2017/1
_shelx_estimated_absorpt_t_max 0.948
_shelx_estimated_absorpt_t_min 0.799

loop_
_space_group_symop_operation_xyz
'x, y, z'
'-x, y+1/2, -z+1/2'
'-x, -y, -z'
'x, -y-1/2, z-1/2'

loop_
_atom_site_label
_atom_site_type_symbol
_atom_site_fract_x
_atom_site_fract_y
_atom_site_fract_z
_atom_site_U_iso_or_equiv
_atom_site_adp_type
_atom_site_occupancy
_atom_site_site_symmetry_order
_atom_site_calc_flag
_atom_site_refinement_flags_posn
_atom_site_refinement_flags_adp
_atom_site_refinement_flags_occupancy
_atom_site_disorder_assembly
_atom_site_disorder_group
Cu1 Cu 0.32900(2) 0.64643(2) 0.28872(2) 0.01806(7) Uani 1 1 d . . . . .
Cl1 Cl 0.32808(3) 0.68849(3) 0.15189(3) 0.02816(11) Uani 1 1 d . . . . .
P1 P 0.38486(3) 0.80086(2) 0.33934(4) 0.02267(11) Uani 1 1 d . . . . .
P2 P 0.48548(3) 0.57159(2) 0.23332(3) 0.02280(11) Uani 1 1 d . . . . .
P3 P 0.12873(3) 0.63573(2) 0.18406(3) 0.01898(10) Uani 1 1 d . . . . .
N1 N 0.35425(11) 0.73253(8) 0.36296(11) 0.0244(3) Uani 1 1 d . . . . .
N2 N 0.43371(10) 0.58860(8) 0.30298(11) 0.0220(3) Uani 1 1 d . . . . .
N3 N 0.20774(10) 0.61639(8) 0.26062(11) 0.0213(3) Uani 1 1 d . . . . .
N4 N 0.32937(10) 0.60748(8) 0.41400(10) 0.0198(3) Uani 1 1 d . . . . .
C1 C 0.34939(13) 0.66019(11) 0.47973(13) 0.0265(4) Uani 1 1 d . . . . .
H1a H 0.410934 0.663007 0.503657 0.032 Uiso 1 1 calc R . . . .
H1b H 0.323392 0.650900 0.528654 0.032 Uiso 1 1 calc R . . . .
C2 C 0.31633(14) 0.72364(11) 0.43718(14) 0.0290(4) Uani 1 1 d . . . . .
H2a H 0.254355 0.722375 0.416648 0.035 Uiso 1 1 calc R . . . .
H2b H 0.332283 0.759530 0.479407 0.035 Uiso 1 1 calc R . . . .
C3 C 0.42149(16) 0.85267(12) 0.43291(18) 0.0371(5) Uani 1 1 d . . . . .
H3a H 0.375017 0.862033 0.459672 0.056 Uiso 1 1 calc GR . . . .
H3b H 0.442613 0.893055 0.414188 0.056 Uiso 1 1 calc GR . . . .
H3c H 0.466730 0.831061 0.475685 0.056 Uiso 1 1 calc GR . . . .
C4 C 0.47054(13) 0.79248(11) 0.28932(17) 0.0316(5) Uani 1 1 d . . . . .
H4a H 0.516182 0.768666 0.328614 0.047 Uiso 1 1 calc GR . . . .
H4b H 0.490652 0.835290 0.277808 0.047 Uiso 1 1 calc GR . . . .
H4c H 0.451798 0.768894 0.234103 0.047 Uiso 1 1 calc GR . . . .
C5 C 0.30776(14) 0.84807(11) 0.26253(17) 0.0322(5) Uani 1 1 d . . . . .
H5a H 0.286645 0.823171 0.208789 0.048 Uiso 1 1 calc GR . . . .
H5b H 0.333783 0.887953 0.248783 0.048 Uiso 1 1 calc GR . . . .
H5c H 0.261064 0.858677 0.288410 0.048 Uiso 1 1 calc GR . . . .
C6 C 0.39456(13) 0.55651(11) 0.43281(13) 0.0269(4) Uani 1 1 d . . . . .
H6a H 0.370625 0.515375 0.405866 0.032 Uiso 1 1 calc R . . . .
H6b H 0.414108 0.549915 0.496776 0.032 Uiso 1 1 calc R . . . .
C7 C 0.46775(13) 0.57625(11) 0.39629(13) 0.0272(4) Uani 1 1 d . . . . .
H7a H 0.494791 0.615581 0.426057 0.033 Uiso 1 1 calc R . . . .
H7b H 0.510116 0.541357 0.405004 0.033 Uiso 1 1 calc R . . . .
C8 C 0.56343(19) 0.50947(14) 0.2707(2) 0.0467(7) Uani 1 1 d . . . . .
H8a H 0.607093 0.525767 0.320106 0.070 Uiso 1 1 calc GR . . . .
H8b H 0.588766 0.497411 0.222892 0.070 Uiso 1 1 calc GR . . . .
H8c H 0.536644 0.471599 0.289176 0.070 Uiso 1 1 calc GR . . . .
C9 C 0.54307(14) 0.63714(11) 0.20115(15) 0.0299(5) Uani 1 1 d . . . . .
H9a H 0.503993 0.671465 0.174725 0.045 Uiso 1 1 calc GR . . . .
H9b H 0.572882 0.621615 0.158530 0.045 Uiso 1 1 calc GR . . . .
H9c H 0.583687 0.654020 0.252699 0.045 Uiso 1 1 calc GR . . . .
C10 C 0.41822(16) 0.54163(11) 0.13429(15) 0.0331(5) Uani 1 1 d . . . . .
H10a H 0.394016 0.500340 0.145796 0.050 Uiso 1 1 calc GR . . . .
H10b H 0.450740 0.535431 0.090635 0.050 Uiso 1 1 calc GR . . . .
H10c H 0.373004 0.572678 0.112134 0.050 Uiso 1 1 calc GR . . . .
C11 C 0.24454(13) 0.58048(11) 0.40895(13) 0.0273(4) Uani 1 1 d . . . . .
H11a H 0.208823 0.613498 0.427141 0.033 Uiso 1 1 calc R . . . .
H11b H 0.249044 0.543063 0.448799 0.033 Uiso 1 1 calc R . . . .
C12 C 0.20545(13) 0.55962(10) 0.31569(13) 0.0253(4) Uani 1 1 d . . . . .
H12a H 0.237754 0.523655 0.298798 0.030 Uiso 1 1 calc R . . . .
H12b H 0.146843 0.545231 0.309449 0.030 Uiso 1 1 calc R . . . .
C13 C 0.03058(13) 0.61705(12) 0.20994(17) 0.0339(5) Uani 1 1 d . . . . .
H13a H 0.024327 0.570159 0.212751 0.051 Uiso 1 1 calc GR . . . .
H13b H -0.015913 0.634751 0.164537 0.051 Uiso 1 1 calc GR . . . .
H13c H 0.029947 0.636078 0.266610 0.051 Uiso 1 1 calc GR . . . .
C14 C 0.12307(16) 0.59778(12) 0.08022(15) 0.0353(5) Uani 1 1 d . . . . .
H14a H 0.173410 0.608557 0.060470 0.053 Uiso 1 1 calc GR . . . .
H14b H 0.073146 0.613208 0.037186 0.053 Uiso 1 1 calc GR . . . .
H14c H 0.119571 0.550919 0.086450 0.053 Uiso 1 1 calc GR . . . .
C15 C 0.12731(13) 0.72072(10) 0.16449(16) 0.0284(4) Uani 1 1 d . . . . .
H15a H 0.131272 0.743811 0.219537 0.043 Uiso 1 1 calc GR . . . .
H15b H 0.074836 0.732449 0.122377 0.043 Uiso 1 1 calc GR . . . .
H15c H 0.175043 0.732458 0.140827 0.043 Uiso 1 1 calc GR . . . .
B1 B 0.20297(11) 0.17754(9) 0.60899(12) 0.0122(3) Uani 1 1 d . . . . .
C16 C 0.20644(11) 0.24133(8) 0.54687(11) 0.0138(3) Uani 1 1 d . . . . .
C17 C 0.14488(11) 0.24823(9) 0.46911(12) 0.0175(3) Uani 1 1 d . . . . .
C18 C 0.13891(12) 0.29932(10) 0.41195(12) 0.0214(4) Uani 1 1 d . . . . .
C19 C 0.19776(13) 0.34801(9) 0.43035(13) 0.0216(4) Uani 1 1 d . . . . .
C20 C 0.26262(12) 0.34272(9) 0.50456(12) 0.0185(3) Uani 1 1 d . . . . .
C21 C 0.26626(11) 0.28997(8) 0.55970(11) 0.0152(3) Uani 1 1 d . . . . .
C22 C 0.22543(11) 0.11752(8) 0.54927(11) 0.0133(3) Uani 1 1 d . . . . .
C23 C 0.16912(11) 0.07280(8) 0.50130(11) 0.0162(3) Uani 1 1 d . . . . .
C24 C 0.19024(12) 0.02682(9) 0.44614(12) 0.0199(4) Uani 1 1 d . . . . .
C25 C 0.27110(13) 0.02388(9) 0.43692(12) 0.0200(4) Uani 1 1 d . . . . .
C26 C 0.32931(11) 0.06754(9) 0.48171(11) 0.0169(3) Uani 1 1 d . . . . .
C27 C 0.30537(11) 0.11291(8) 0.53501(11) 0.0145(3) Uani 1 1 d . . . . .
C28 C 0.11100(10) 0.16812(8) 0.63211(11) 0.0141(3) Uani 1 1 d . . . . .
C29 C 0.09530(11) 0.11150(8) 0.67272(11) 0.0154(3) Uani 1 1 d . . . . .
C30 C 0.02246(12) 0.09838(9) 0.69803(12) 0.0186(3) Uani 1 1 d . . . . .
C31 C -0.04116(12) 0.14353(10) 0.68231(13) 0.0216(4) Uani 1 1 d . . . . .
C32 C -0.02930(11) 0.20093(10) 0.64349(13) 0.0214(4) Uani 1 1 d . . . . .
C33 C 0.04563(11) 0.21264(9) 0.62063(12) 0.0179(3) Uani 1 1 d . . . . .
C34 C 0.26844(10) 0.18455(8) 0.70706(11) 0.0131(3) Uani 1 1 d . . . . .
C35 C 0.32817(11) 0.14065(8) 0.75040(11) 0.0153(3) Uani 1 1 d . . . . .
C36 C 0.38143(11) 0.15140(9) 0.83241(12) 0.0181(3) Uani 1 1 d . . . . .
C37 C 0.37535(11) 0.20765(10) 0.87644(11) 0.0192(4) Uani 1 1 d . . . . .
C38 C 0.31425(12) 0.25184(9) 0.83836(12) 0.0172(3) Uani 1 1 d . . . . .
C39 C 0.26294(11) 0.23931(8) 0.75667(11) 0.0146(3) Uani 1 1 d . . . . .
F1 F 0.08382(7) 0.20303(6) 0.44704(7) 0.0226(2) Uani 1 1 d . . . . .
F2 F 0.07582(8) 0.30174(7) 0.33924(8) 0.0332(3) Uani 1 1 d . . . . .
F3 F 0.19336(9) 0.39866(6) 0.37672(8) 0.0316(3) Uani 1 1 d . . . . .
F4 F 0.32236(8) 0.38873(6) 0.52277(8) 0.0256(2) Uani 1 1 d . . . . .
F5 F 0.33371(7) 0.28904(5) 0.62926(7) 0.0198(2) Uani 1 1 d . . . . .
F6 F 0.08780(7) 0.07138(5) 0.50457(7) 0.0207(2) Uani 1 1 d . . . . .
F7 F 0.13209(8) -0.01460(6) 0.40221(8) 0.0298(3) Uani 1 1 d . . . . .
F8 F 0.29342(9) -0.02046(6) 0.38457(8) 0.0309(3) Uani 1 1 d . . . . .
F9 F 0.40902(7) 0.06534(6) 0.47297(8) 0.0234(2) Uani 1 1 d . . . . .
F10 F 0.36554(6) 0.15514(5) 0.57458(7) 0.0184(2) Uani 1 1 d . . . . .
F11 F 0.15479(7) 0.06474(5) 0.68917(7) 0.0184(2) Uani 1 1 d . . . . .
F12 F 0.01373(8) 0.04313(6) 0.73952(8) 0.0262(3) Uani 1 1 d . . . . .
F13 F -0.11227(8) 0.13244(7) 0.70731(9) 0.0314(3) Uani 1 1 d . . . . .
F14 F -0.08996(7) 0.24630(7) 0.62908(9) 0.0317(3) Uani 1 1 d . . . . .
F15 F 0.05158(7) 0.27141(5) 0.58594(8) 0.0247(2) Uani 1 1 d . . . . .
F16 F 0.33896(7) 0.08335(5) 0.71395(7) 0.0212(2) Uani 1 1 d . . . . .
F17 F 0.43950(7) 0.10687(6) 0.86901(8) 0.0274(3) Uani 1 1 d . . . . .
F18 F 0.42679(8) 0.21911(6) 0.95566(7) 0.0280(3) Uani 1 1 d . . . . .
F19 F 0.30550(8) 0.30650(6) 0.88114(7) 0.0242(2) Uani 1 1 d . . . . .
F20 F 0.20493(7) 0.28497(5) 0.72395(7) 0.0198(2) Uani 1 1 d . . . . .
O1 O 0.0751(2) 0.42428(12) 0.56091(18) 0.0723(7) Uani 1 1 d . . . . .
C40 C 0.1134(3) 0.43681(19) 0.6538(3) 0.0722(11) Uani 1 1 d . . . . .
H40a H 0.085578 0.474430 0.673120 0.087 Uiso 1 1 calc R . . . .
H40b H 0.104571 0.399025 0.688785 0.087 Uiso 1 1 calc R . . . .
C41 C 0.2020(3) 0.4493(2) 0.6690(3) 0.0855(13) Uani 1 1 d . . . . .
H41a H 0.228307 0.414997 0.642403 0.128 Uiso 1 1 calc GR . . . .
H41b H 0.227452 0.450690 0.732073 0.128 Uiso 1 1 calc GR . . . .
H41c H 0.210555 0.490852 0.642816 0.128 Uiso 1 1 calc GR . . . .
C42 C -0.0143(2) 0.41531(15) 0.5397(2) 0.0588(9) Uani 1 1 d . . . . .
H42a H -0.041789 0.456201 0.549362 0.071 Uiso 1 1 calc R . . . .
H42b H -0.028640 0.382237 0.578909 0.071 Uiso 1 1 calc R . . . .
C43 C -0.0462(3) 0.39485(19) 0.4479(3) 0.0748(11) Uani 1 1 d . . . . .
H43a H -0.030586 0.426945 0.409167 0.112 Uiso 1 1 calc GR . . . .
H43b H -0.107480 0.390985 0.434290 0.112 Uiso 1 1 calc GR . . . .
H43c H -0.021673 0.353045 0.439234 0.112 Uiso 1 1 calc GR . . . .

loop_
_atom_site_aniso_label
_atom_site_aniso_U_11
_atom_site_aniso_U_22
_atom_site_aniso_U_33
_atom_site_aniso_U_23
_atom_site_aniso_U_13
_atom_site_aniso_U_12
Cu1 0.01492(11) 0.02541(13) 0.01289(11) 0.00254(8) 0.00162(8) -0.00179(8)
Cl1 0.0232(2) 0.0423(3) 0.0189(2) 0.00915(19) 0.00501(17) -0.0015(2)
P1 0.0165(2) 0.0200(2) 0.0311(3) -0.00699(19) 0.00518(19) -0.00074(17)
P2 0.0249(2) 0.0209(2) 0.0253(3) -0.00653(19) 0.0112(2) -0.00073(19)
P3 0.0157(2) 0.0189(2) 0.0191(2) 0.00179(17) -0.00177(17) -0.00168(17)
N1 0.0291(9) 0.0224(8) 0.0233(8) -0.0053(6) 0.0100(7) -0.0011(7)
N2 0.0213(8) 0.0274(8) 0.0175(8) -0.0004(6) 0.0051(6) 0.0058(6)
N3 0.0166(7) 0.0241(8) 0.0199(8) 0.0054(6) -0.0018(6) -0.0043(6)
N4 0.0157(7) 0.0281(8) 0.0141(7) 0.0019(6) 0.0012(6) -0.0007(6)
C1 0.0257(10) 0.0396(11) 0.0143(9) -0.0037(8) 0.0048(7) -0.0018(8)
C2 0.0312(11) 0.0332(11) 0.0257(10) -0.0075(8) 0.0128(9) 0.0012(9)
C3 0.0329(12) 0.0300(11) 0.0458(14) -0.0185(10) 0.0049(10) -0.0027(9)
C4 0.0202(10) 0.0290(11) 0.0473(13) -0.0085(9) 0.0116(9) -0.0034(8)
C5 0.0227(10) 0.0235(10) 0.0481(14) 0.0008(9) 0.0043(9) 0.0009(8)
C6 0.0279(10) 0.0320(10) 0.0194(9) 0.0082(8) 0.0028(8) 0.0056(8)
C7 0.0221(9) 0.0372(11) 0.0210(9) 0.0034(8) 0.0030(8) 0.0098(8)
C8 0.0503(16) 0.0412(14) 0.0573(17) 0.0031(12) 0.0298(14) 0.0217(12)
C9 0.0271(10) 0.0309(11) 0.0357(12) -0.0150(9) 0.0152(9) -0.0116(8)
C10 0.0466(13) 0.0302(11) 0.0274(11) -0.0140(9) 0.0187(10) -0.0210(10)
C11 0.0213(9) 0.0397(12) 0.0202(9) 0.0076(8) 0.0039(7) -0.0051(8)
C12 0.0217(9) 0.0270(10) 0.0227(9) 0.0079(8) -0.0032(7) -0.0081(8)
C13 0.0180(9) 0.0360(12) 0.0439(13) 0.0123(10) 0.0006(9) -0.0036(8)
C14 0.0395(13) 0.0365(12) 0.0231(10) -0.0061(9) -0.0049(9) -0.0039(10)
C15 0.0242(10) 0.0202(9) 0.0397(12) 0.0048(8) 0.0062(9) 0.0025(8)
B1 0.0112(8) 0.0131(8) 0.0110(8) -0.0007(6) 0.0003(6) 0.0011(6)
C16 0.0137(7) 0.0139(7) 0.0130(8) -0.0007(6) 0.0020(6) 0.0019(6)
C17 0.0164(8) 0.0188(8) 0.0157(8) 0.0006(7) 0.0009(6) -0.0003(6)
C18 0.0214(9) 0.0270(10) 0.0135(8) 0.0050(7) -0.0003(7) 0.0039(7)
C19 0.0270(10) 0.0204(9) 0.0188(9) 0.0075(7) 0.0082(7) 0.0041(7)
C20 0.0212(9) 0.0162(8) 0.0198(9) 0.0000(7) 0.0081(7) -0.0024(7)
C21 0.0155(8) 0.0170(8) 0.0124(7) -0.0006(6) 0.0022(6) 0.0010(6)
C22 0.0159(8) 0.0129(7) 0.0103(7) 0.0012(6) 0.0013(6) 0.0016(6)
C23 0.0168(8) 0.0170(8) 0.0141(8) 0.0002(6) 0.0029(6) -0.0003(6)
C24 0.0261(9) 0.0168(8) 0.0150(8) -0.0041(6) 0.0019(7) -0.0031(7)
C25 0.0303(10) 0.0159(8) 0.0147(8) -0.0025(6) 0.0075(7) 0.0046(7)
C26 0.0187(8) 0.0184(8) 0.0150(8) 0.0039(6) 0.0066(6) 0.0054(6)
C27 0.0166(8) 0.0138(7) 0.0119(7) 0.0013(6) 0.0013(6) 0.0006(6)
C28 0.0130(7) 0.0159(8) 0.0123(7) -0.0018(6) 0.0010(6) 0.0003(6)
C29 0.0149(8) 0.0156(8) 0.0147(8) -0.0034(6) 0.0016(6) -0.0002(6)
C30 0.0205(9) 0.0183(8) 0.0172(8) -0.0045(7) 0.0053(7) -0.0058(7)
C31 0.0135(8) 0.0302(10) 0.0222(9) -0.0102(7) 0.0065(7) -0.0060(7)
C32 0.0132(8) 0.0260(9) 0.0234(9) -0.0058(7) 0.0018(7) 0.0049(7)
C33 0.0163(8) 0.0179(8) 0.0182(8) -0.0003(6) 0.0019(7) 0.0022(7)
C34 0.0118(7) 0.0149(7) 0.0121(7) 0.0000(6) 0.0024(6) -0.0006(6)
C35 0.0150(8) 0.0167(8) 0.0139(8) -0.0008(6) 0.0031(6) 0.0009(6)
C36 0.0138(8) 0.0245(9) 0.0146(8) 0.0045(7) 0.0006(6) 0.0030(7)
C37 0.0175(8) 0.0273(9) 0.0110(8) -0.0013(7) 0.0000(6) -0.0066(7)
C38 0.0212(8) 0.0170(8) 0.0148(8) -0.0039(6) 0.0072(7) -0.0057(7)
C39 0.0142(8) 0.0148(8) 0.0148(8) 0.0018(6) 0.0037(6) 0.0003(6)
F1 0.0195(5) 0.0246(6) 0.0184(5) 0.0018(4) -0.0051(4) -0.0055(4)
F2 0.0304(7) 0.0413(7) 0.0206(6) 0.0143(5) -0.0072(5) -0.0010(5)
F3 0.0399(7) 0.0275(6) 0.0270(6) 0.0157(5) 0.0076(5) 0.0011(5)
F4 0.0291(6) 0.0205(5) 0.0282(6) 0.0014(5) 0.0090(5) -0.0088(5)
F5 0.0169(5) 0.0227(5) 0.0166(5) 0.0009(4) -0.0017(4) -0.0051(4)
F6 0.0148(5) 0.0248(6) 0.0210(5) -0.0063(4) 0.0017(4) -0.0047(4)
F7 0.0341(7) 0.0268(6) 0.0266(6) -0.0153(5) 0.0035(5) -0.0097(5)
F8 0.0426(7) 0.0251(6) 0.0282(6) -0.0112(5) 0.0149(6) 0.0056(5)
F9 0.0214(6) 0.0281(6) 0.0238(6) 0.0022(5) 0.0116(5) 0.0064(4)
F10 0.0133(5) 0.0212(5) 0.0202(5) -0.0026(4) 0.0030(4) -0.0028(4)
F11 0.0203(5) 0.0150(5) 0.0203(5) 0.0022(4) 0.0059(4) 0.0030(4)
F12 0.0294(6) 0.0222(6) 0.0303(6) -0.0010(5) 0.0136(5) -0.0084(5)
F13 0.0180(6) 0.0399(7) 0.0409(7) -0.0110(6) 0.0161(5) -0.0080(5)
F14 0.0177(6) 0.0366(7) 0.0408(7) -0.0005(6) 0.0074(5) 0.0119(5)
F15 0.0228(6) 0.0202(5) 0.0321(6) 0.0074(5) 0.0086(5) 0.0086(4)
F16 0.0265(6) 0.0171(5) 0.0176(5) -0.0012(4) 0.0011(4) 0.0090(4)
F17 0.0221(6) 0.0344(7) 0.0205(6) 0.0048(5) -0.0044(4) 0.0106(5)
F18 0.0253(6) 0.0397(7) 0.0135(5) -0.0040(5) -0.0055(4) -0.0061(5)
F19 0.0333(6) 0.0215(6) 0.0186(5) -0.0095(4) 0.0079(5) -0.0051(5)
F20 0.0235(5) 0.0159(5) 0.0190(5) -0.0013(4) 0.0033(4) 0.0066(4)
O1 0.100(2) 0.0543(14) 0.0743(17) -0.0032(12) 0.0444(16) 0.0009(13)
C40 0.089(3) 0.062(2) 0.082(3) 0.0005(19) 0.053(2) 0.0158(19)
C41 0.082(3) 0.080(3) 0.104(3) -0.035(3) 0.041(3) 0.001(2)
C42 0.077(2) 0.0369(15) 0.077(2) 0.0085(14) 0.0452(19) 0.0118(14)
C43 0.102(3) 0.052(2) 0.072(2) -0.0002(18) 0.026(2) 0.010(2)

loop_
_atom_type_symbol
_atom_type_description
_atom_type_scat_dispersion_real
_atom_type_scat_dispersion_imag
_atom_type_scat_source
C C 0.0033 0.0016 'International Tables Vol C Tables 4.2.6.8 and 6.1.1.4'
H H 0.0000 0.0000 'International Tables Vol C Tables 4.2.6.8 and 6.1.1.4'
N N 0.0061 0.0033 'International Tables Vol C Tables 4.2.6.8 and 6.1.1.4'
O O 0.0106 0.0060 'International Tables Vol C Tables 4.2.6.8 and 6.1.1.4'
B B 0.0013 0.0007 'International Tables Vol C Tables 4.2.6.8 and 6.1.1.4'
F F 0.0171 0.0103 'International Tables Vol C Tables 4.2.6.8 and 6.1.1.4'
Cl Cl 0.1484 0.1585 'International Tables Vol C Tables 4.2.6.8 and 6.1.1.4'
P P 0.1023 0.0942 'International Tables Vol C Tables 4.2.6.8 and 6.1.1.4'
Cu Cu 0.3201 1.2651 'International Tables Vol C Tables 4.2.6.8 and 6.1.1.4'

loop_
_geom_angle_atom_site_label_1
_geom_angle_atom_site_label_2
_geom_angle_atom_site_label_3
_geom_angle
_geom_angle_site_symmetry_1
_geom_angle_site_symmetry_3
_geom_angle_publ_flag
N1 Cu1 Cl1 98.78(5) . . ?
N1 Cu1 N4 81.46(7) . . ?
N2 Cu1 Cl1 97.58(5) . . ?
N2 Cu1 N1 112.69(7) . . ?
N2 Cu1 N4 82.46(6) . . ?
N3 Cu1 Cl1 97.63(5) . . ?
N3 Cu1 N1 115.23(7) . . ?
N3 Cu1 N2 126.36(7) . . ?
N3 Cu1 N4 82.12(6) . . ?
N4 Cu1 Cl1 179.71(5) . . ?
N1 P1 C3 113.72(11) . . ?
N1 P1 C4 110.47(10) . . ?
N1 P1 C5 115.63(10) . . ?
C3 P1 C5 105.19(12) . . ?
C4 P1 C3 106.27(11) . . ?
C4 P1 C5 104.76(12) . . ?
N2 P2 C8 113.00(11) . . ?
N2 P2 C9 115.94(10) . . ?
N2 P2 C10 111.17(10) . . ?
C9 P2 C8 104.46(13) . . ?
C10 P2 C8 105.76(14) . . ?
C10 P2 C9 105.70(11) . . ?
N3 P3 C13 112.46(10) . . ?
N3 P3 C14 115.43(11) . . ?
N3 P3 C15 110.67(10) . . ?
C14 P3 C13 105.41(12) . . ?
C15 P3 C13 106.08(11) . . ?
C15 P3 C14 106.15(12) . . ?
P1 N1 Cu1 130.97(10) . . ?
C2 N1 Cu1 105.76(13) . . ?
C2 N1 P1 121.61(14) . . ?
P2 N2 Cu1 129.01(10) . . ?
C7 N2 Cu1 108.16(12) . . ?
C7 N2 P2 121.44(14) . . ?
P3 N3 Cu1 131.39(10) . . ?
C12 N3 Cu1 106.55(12) . . ?
C12 N3 P3 121.02(13) . . ?
C1 N4 Cu1 108.51(12) . . ?
C1 N4 C11 110.88(16) . . ?
C6 N4 Cu1 106.92(12) . . ?
C6 N4 C1 111.17(16) . . ?
C6 N4 C11 111.36(17) . . ?
C11 N4 Cu1 107.83(11) . . ?
N4 C1 C2 109.66(16) . . ?
N1 C2 C1 106.61(17) . . ?
N4 C6 C7 109.54(17) . . ?
N2 C7 C6 106.81(16) . . ?
N4 C11 C12 108.99(16) . . ?
N3 C12 C11 106.19(16) . . ?
C16 B1 C22 102.60(13) . . ?
C16 B1 C34 111.90(13) . . ?
C22 B1 C34 114.34(13) . . ?
C28 B1 C16 113.15(13) . . ?
C28 B1 C22 112.46(13) . . ?
C28 B1 C34 102.80(13) . . ?
C17 C16 B1 118.69(15) . . ?
C21 C16 B1 128.43(15) . . ?
C21 C16 C17 112.82(16) . . ?
C18 C17 C16 125.03(17) . . ?
F1 C17 C16 119.10(16) . . ?
F1 C17 C18 115.84(16) . . ?
C17 C18 C19 119.53(17) . . ?
F2 C18 C17 120.12(18) . . ?
F2 C18 C19 120.34(17) . . ?
C18 C19 C20 118.35(17) . . ?
F3 C19 C18 121.09(18) . . ?
F3 C19 C20 120.54(18) . . ?
C19 C20 C21 119.90(17) . . ?
F4 C20 C19 119.58(16) . . ?
F4 C20 C21 120.52(17) . . ?
C16 C21 C20 124.20(16) . . ?
F5 C21 C16 121.07(15) . . ?
F5 C21 C20 114.73(15) . . ?
C23 C22 B1 126.65(15) . . ?
C27 C22 B1 119.78(15) . . ?
C27 C22 C23 113.16(15) . . ?
C24 C23 C22 124.07(17) . . ?
F6 C23 C22 121.60(15) . . ?
F6 C23 C24 114.33(15) . . ?
C25 C24 C23 119.66(17) . . ?
F7 C24 C23 120.31(17) . . ?
F7 C24 C25 120.03(16) . . ?
C24 C25 C26 118.90(16) . . ?
F8 C25 C24 120.90(17) . . ?
F8 C25 C26 120.20(17) . . ?
C25 C26 C27 119.52(17) . . ?
F9 C26 C25 119.51(16) . . ?
F9 C26 C27 120.97(16) . . ?
C26 C27 C22 124.65(16) . . ?
F10 C27 C22 119.54(15) . . ?
F10 C27 C26 115.81(15) . . ?
C29 C28 B1 119.06(15) . . ?
C29 C28 C33 113.15(16) . . ?
C33 C28 B1 127.67(16) . . ?
C30 C29 C28 124.95(17) . . ?
F11 C29 C28 118.94(15) . . ?
F11 C29 C30 116.11(16) . . ?
C31 C30 C29 119.19(17) . . ?
F12 C30 C29 120.93(17) . . ?
F12 C30 C31 119.86(17) . . ?
C32 C31 C30 118.85(17) . . ?
F13 C31 C30 120.48(18) . . ?
F13 C31 C32 120.63(18) . . ?
C31 C32 C33 120.04(17) . . ?
F14 C32 C31 119.89(17) . . ?
F14 C32 C33 120.06(18) . . ?
C32 C33 C28 123.76(17) . . ?
F15 C33 C28 121.30(16) . . ?
F15 C33 C32 114.94(16) . . ?
C35 C34 B1 128.19(15) . . ?
C35 C34 C39 113.20(15) . . ?
C39 C34 B1 118.54(14) . . ?
C34 C35 C36 123.98(16) . . ?
F16 C35 C34 121.25(15) . . ?
F16 C35 C36 114.77(15) . . ?
C37 C36 C35 119.96(16) . . ?
F17 C36 C35 120.26(17) . . ?
F17 C36 C37 119.78(16) . . ?
C36 C37 C38 118.64(16) . . ?
F18 C37 C36 120.81(17) . . ?
F18 C37 C38 120.54(17) . . ?
C39 C38 C37 119.43(16) . . ?
F19 C38 C37 119.82(16) . . ?
F19 C38 C39 120.75(17) . . ?
C38 C39 C34 124.64(16) . . ?
F20 C39 C34 119.58(15) . . ?
F20 C39 C38 115.77(15) . . ?
C42 O1 C40 114.5(3) . . ?
C41 C40 O1 111.3(3) . . ?
O1 C42 C43 111.0(3) . . ?

loop_
_geom_bond_atom_site_label_1
_geom_bond_atom_site_label_2
_geom_bond_distance
_geom_bond_site_symmetry_2
_geom_bond_publ_flag
Cu1 Cl1 2.3257(5) . ?
Cu1 N1 2.1194(17) . ?
Cu1 N2 2.0642(16) . ?
Cu1 N3 2.0299(16) . ?
Cu1 N4 2.1345(16) . ?
P1 N1 1.5792(18) . ?
P1 C3 1.805(2) . ?
P1 C4 1.786(2) . ?
P1 C5 1.809(2) . ?
P2 N2 1.5884(17) . ?
P2 C8 1.810(3) . ?
P2 C9 1.800(2) . ?
P2 C10 1.787(2) . ?
P3 N3 1.5901(16) . ?
P3 C13 1.803(2) . ?
P3 C14 1.800(2) . ?
P3 C15 1.789(2) . ?
N1 C2 1.469(3) . ?
N2 C7 1.462(3) . ?
N3 C12 1.469(2) . ?
N4 C1 1.486(3) . ?
N4 C6 1.482(3) . ?
N4 C11 1.487(2) . ?
C1 C2 1.516(3) . ?
C6 C7 1.514(3) . ?
C11 C12 1.515(3) . ?
B1 C16 1.656(2) . ?
B1 C22 1.657(2) . ?
B1 C28 1.653(2) . ?
B1 C34 1.658(2) . ?
C16 C17 1.391(2) . ?
C16 C21 1.388(2) . ?
C17 C18 1.379(3) . ?
C17 F1 1.354(2) . ?
C18 C19 1.379(3) . ?
C18 F2 1.343(2) . ?
C19 C20 1.379(3) . ?
C19 F3 1.340(2) . ?
C20 C21 1.390(2) . ?
C20 F4 1.348(2) . ?
C21 F5 1.353(2) . ?
C22 C23 1.394(2) . ?
C22 C27 1.391(2) . ?
C23 C24 1.392(2) . ?
C23 F6 1.351(2) . ?
C24 C25 1.374(3) . ?
C24 F7 1.343(2) . ?
C25 C26 1.378(3) . ?
C25 F8 1.347(2) . ?
C26 C27 1.383(2) . ?
C26 F9 1.352(2) . ?
C27 F10 1.353(2) . ?
C28 C29 1.392(2) . ?
C28 C33 1.394(2) . ?
C29 C30 1.380(2) . ?
C29 F11 1.356(2) . ?
C30 C31 1.380(3) . ?
C30 F12 1.345(2) . ?
C31 C32 1.375(3) . ?
C31 F13 1.343(2) . ?
C32 C33 1.388(3) . ?
C32 F14 1.349(2) . ?
C33 F15 1.350(2) . ?
C34 C35 1.388(2) . ?
C34 C39 1.395(2) . ?
C35 C36 1.389(2) . ?
C35 F16 1.351(2) . ?
C36 C37 1.374(3) . ?
C36 F17 1.351(2) . ?
C37 C38 1.382(3) . ?
C37 F18 1.345(2) . ?
C38 C39 1.379(2) . ?
C38 F19 1.345(2) . ?
C39 F20 1.352(2) . ?
O1 C40 1.467(5) . ?
O1 C42 1.437(5) . ?
C40 C41 1.441(6) . ?
C42 C43 1.476(5) . ?
